data_4332520
loop_
_publ_author_name
'Huang, Bor-Hunn'
'Ko, Bao-Tsan'
'Athar, Taimur'
'Lin, Chu-Chieh'

_publ_section_title
;
 Synthesis, Characterization, and Structural Determination of Polynuclear
 Lithium Aggregates and Factors Affecting Their Aggregation
;
_journal_issue 18
_journal_name_full 'Inorganic Chemistry'
_journal_page_first 7348
_journal_page_last 7356
_journal_paper_doi 10.1021/ic060467w
_journal_volume 45
_journal_year 2006
_chemical_formula_sum 'C76 H121 Li5 O9'
_chemical_formula_weight 1213.43
_chemical_name_systematic
; 
 ? 
;
_space_group_IT_number 14
_symmetry_cell_setting monoclinic
_symmetry_space_group_name_Hall '-P 2yn'
_symmetry_space_group_name_H-M 'P 1 21/n 1'
_atom_sites_solution_hydrogens geom
_atom_sites_solution_primary direct
_atom_sites_solution_secondary difmap
_audit_creation_method SHELXL-97
_cell_angle_alpha 90.00
_cell_angle_beta 92.5030(10)
_cell_angle_gamma 90.00
_cell_formula_units_Z 4
_cell_length_a 13.4259(7)
_cell_length_b 19.2911(10)
_cell_length_c 29.6849(16)
_cell_measurement_reflns_used 4148
_cell_measurement_temperature 293(2)
_cell_measurement_theta_max 19.982
_cell_measurement_theta_min 2.262
_cell_volume 7681.1(7)
_computing_cell_refinement 'Bruker SMART'
_computing_data_collection 'Bruker SMART'
_computing_data_reduction 'Bruker SHELXTL'
_computing_molecular_graphics 'Bruker SHELXTL'
_computing_publication_material 'Bruker SHELXTL'
_computing_structure_refinement 'SHELXL-97 (Sheldrick, 1997)'
_computing_structure_solution 'SHELXS-97 (Sheldrick, 1990)'
_diffrn_ambient_temperature 293(2)
_diffrn_measured_fraction_theta_full 0.994
_diffrn_measured_fraction_theta_max 0.994
_diffrn_measurement_device_type 'CCD area detector'
_diffrn_measurement_method 'phi and omega scans'
_diffrn_radiation_monochromator graphite
_diffrn_radiation_source 'fine-focus sealed tube'
_diffrn_radiation_type MoK\a
_diffrn_radiation_wavelength 0.71073
_diffrn_reflns_av_R_equivalents 0.0962
_diffrn_reflns_av_sigmaI/netI 0.1362
_diffrn_reflns_limit_h_max 14
_diffrn_reflns_limit_h_min -16
_diffrn_reflns_limit_k_max 23
_diffrn_reflns_limit_k_min -23
_diffrn_reflns_limit_l_max 33
_diffrn_reflns_limit_l_min -36
_diffrn_reflns_number 43415
_diffrn_reflns_theta_full 26.04
_diffrn_reflns_theta_max 26.04
_diffrn_reflns_theta_min 1.73
_exptl_absorpt_coefficient_mu 0.065
_exptl_absorpt_correction_T_max 1.000
_exptl_absorpt_correction_T_min 0.786
_exptl_absorpt_correction_type SADABS
_exptl_crystal_colour colorless
_exptl_crystal_density_diffrn 1.049
_exptl_crystal_density_method 'not measured'
_exptl_crystal_description parallelpiped
_exptl_crystal_F_000 2656
_exptl_crystal_size_max 0.60
_exptl_crystal_size_mid 0.49
_exptl_crystal_size_min 0.24
_refine_diff_density_max 0.475
_refine_diff_density_min -0.273
_refine_diff_density_rms 0.052
_refine_ls_extinction_coef 0.0029(3)
_refine_ls_extinction_expression Fc^*^=kFc[1+0.001xFc^2^\l^3^/sin(2\q)]^-1/4^
_refine_ls_extinction_method SHELXL
_refine_ls_goodness_of_fit_ref 0.909
_refine_ls_hydrogen_treatment mixed
_refine_ls_matrix_type full
_refine_ls_number_parameters 812
_refine_ls_number_reflns 15087
_refine_ls_number_restraints 0
_refine_ls_restrained_S_all 0.909
_refine_ls_R_factor_all 0.1974
_refine_ls_R_factor_gt 0.0690
_refine_ls_shift/su_max 0.004
_refine_ls_shift/su_mean 0.000
_refine_ls_structure_factor_coef Fsqd
_refine_ls_weighting_details 'calc w=1/[\s^2^(Fo^2^)+(0.1000P)^2^+0.0000P] where P=(Fo^2^+2Fc^2^)/3'
_refine_ls_weighting_scheme calc
_refine_ls_wR_factor_gt 0.1715
_refine_ls_wR_factor_ref 0.2241
_reflns_number_gt 5321
_reflns_number_total 15087
_reflns_threshold_expression >2sigma(I)
_cod_data_source_file ic060467wsup5.cif
_cod_data_source_block 8
_cod_depositor_comments
;
The following automatic conversions were performed:

'_symmetry_cell_setting' value 'Monoclinic' changed to 'monoclinic'
according to /home/saulius/struct/CIF-dictionaries/cif_core.dic
dictionary named 'cif_core.dic' version 2.4.2 from 2011-04-26.

Automatic conversion script
Id: cif_fix_values 1891 2012-01-12 08:04:46Z andrius 
;
_cod_original_sg_symbol_H-M P2(1)/n
_cod_database_code 4332520

loop_
_symmetry_equiv_pos_as_xyz
'x, y, z'
'-x+1/2, y+1/2, -z+1/2'
'-x, -y, -z'
'x-1/2, -y-1/2, z-1/2'

loop_
_atom_site_label
_atom_site_type_symbol
_atom_site_fract_x
_atom_site_fract_y
_atom_site_fract_z
_atom_site_U_iso_or_equiv
_atom_site_adp_type
_atom_site_occupancy
_atom_site_symmetry_multiplicity
_atom_site_calc_flag
_atom_site_refinement_flags
Li1 Li 0.0742(4) 0.0914(3) 0.2005(2) 0.0546(16) Uani 1 1 d .
Li2 Li -0.0091(4) 0.0220(3) 0.2609(2) 0.0502(15) Uani 1 1 d .
Li3 Li 0.0596(4) 0.0903(3) 0.3273(2) 0.0560(16) Uani 1 1 d .
Li4 Li -0.0175(5) 0.2440(3) 0.2593(2) 0.0598(17) Uani 1 1 d .
Li5 Li 0.1344(4) 0.1696(3) 0.2653(2) 0.0572(16) Uani 1 1 d .
O1 O 0.05447(16) 0.19949(12) 0.21403(8) 0.0496(6) Uani 1 1 d .
O2 O -0.02864(16) 0.02564(12) 0.19921(8) 0.0494(6) Uani 1 1 d .
O3 O -0.04558(15) 0.02699(12) 0.31927(8) 0.0494(6) Uani 1 1 d .
O4 O 0.04598(16) 0.20098(12) 0.31009(8) 0.0491(6) Uani 1 1 d .
O5 O 0.11854(15) 0.07176(11) 0.26714(8) 0.0486(6) Uani 1 1 d .
O6 O 0.29165(19) 0.14156(17) 0.26307(11) 0.0865(9) Uani 1 1 d .
O7 O 0.1608(2) 0.07525(15) 0.14777(11) 0.0784(9) Uani 1 1 d .
O8 O 0.13204(19) 0.07221(13) 0.38769(9) 0.0663(8) Uani 1 1 d .
O9 O -0.08450(19) 0.33313(14) 0.25793(9) 0.0677(8) Uani 1 1 d .
C1 C 0.0236(2) 0.21635(17) 0.17144(12) 0.0429(9) Uani 1 1 d .
C2 C 0.0809(2) 0.25957(18) 0.14328(13) 0.0482(9) Uani 1 1 d .
C3 C 0.0468(3) 0.26782(19) 0.09868(13) 0.0566(10) Uani 1 1 d .
H3A H 0.0843 0.2955 0.0802 0.068 Uiso 1 1 calc R
C4 C -0.0386(3) 0.2380(2) 0.07982(13) 0.0566(10) Uani 1 1 d .
C5 C -0.0949(3) 0.20000(19) 0.10899(13) 0.0553(10) Uani 1 1 d .
H5A H -0.1548 0.1810 0.0979 0.066 Uiso 1 1 calc R
C6 C -0.0669(2) 0.18882(17) 0.15372(11) 0.0420(8) Uani 1 1 d .
C7 C -0.1388(2) 0.14788(17) 0.18234(11) 0.0429(9) Uani 1 1 d .
H7A H -0.1043 0.1381 0.2114 0.052 Uiso 1 1 calc R
C8 C -0.1671(2) 0.07857(17) 0.16068(11) 0.0415(8) Uani 1 1 d .
C9 C -0.2499(2) 0.07375(19) 0.13143(12) 0.0490(9) Uani 1 1 d .
H9A H -0.2907 0.1124 0.1273 0.059 Uiso 1 1 calc R
C10 C -0.2741(3) 0.0136(2) 0.10821(13) 0.0538(10) Uani 1 1 d .
C11 C -0.2112(3) -0.04218(19) 0.11516(12) 0.0529(10) Uani 1 1 d .
H11A H -0.2252 -0.0825 0.0989 0.063 Uiso 1 1 calc R
C12 C -0.1282(2) -0.04206(17) 0.14494(12) 0.0443(9) Uani 1 1 d .
C13 C -0.1061(2) 0.02024(17) 0.16937(12) 0.0429(9) Uani 1 1 d .
C14 C 0.1792(3) 0.2939(2) 0.16006(14) 0.0609(11) Uani 1 1 d .
C15 C 0.2600(3) 0.2396(3) 0.1658(2) 0.1096(19) Uani 1 1 d .
H15A H 0.2392 0.2044 0.1863 0.164 Uiso 1 1 calc R
H15B H 0.3202 0.2608 0.1776 0.164 Uiso 1 1 calc R
H15C H 0.2718 0.2189 0.1371 0.164 Uiso 1 1 calc R
C16 C 0.1687(4) 0.3330(3) 0.20435(18) 0.119(2) Uani 1 1 d .
H16A H 0.1451 0.3020 0.2268 0.178 Uiso 1 1 calc R
H16B H 0.1221 0.3704 0.1998 0.178 Uiso 1 1 calc R
H16C H 0.2324 0.3514 0.2143 0.178 Uiso 1 1 calc R
C17 C 0.2164(3) 0.3479(3) 0.12708(18) 0.1044(18) Uani 1 1 d .
H17A H 0.2776 0.3678 0.1390 0.157 Uiso 1 1 calc R
H17B H 0.1673 0.3838 0.1228 0.157 Uiso 1 1 calc R
H17C H 0.2278 0.3262 0.0987 0.157 Uiso 1 1 calc R
C18 C -0.0704(3) 0.2427(2) 0.02979(14) 0.0728(12) Uani 1 1 d .
C19 C -0.0026(4) 0.2885(4) 0.00337(17) 0.142(3) Uani 1 1 d .
H19A H -0.0034 0.3346 0.0154 0.213 Uiso 1 1 calc R
H19B H -0.0256 0.2893 -0.0277 0.213 Uiso 1 1 calc R
H19C H 0.0641 0.2705 0.0056 0.213 Uiso 1 1 calc R
C20 C -0.1766(4) 0.2684(3) 0.02381(16) 0.116(2) Uani 1 1 d .
H20A H -0.1812 0.3141 0.0364 0.174 Uiso 1 1 calc R
H20B H -0.2202 0.2376 0.0390 0.174 Uiso 1 1 calc R
H20C H -0.1956 0.2699 -0.0077 0.174 Uiso 1 1 calc R
C21 C -0.0667(5) 0.1692(3) 0.00919(17) 0.139(2) Uani 1 1 d .
H21A H -0.0864 0.1714 -0.0223 0.208 Uiso 1 1 calc R
H21B H -0.1113 0.1393 0.0244 0.208 Uiso 1 1 calc R
H21C H 0.0000 0.1514 0.0126 0.208 Uiso 1 1 calc R
C22 C -0.2302(3) 0.19336(19) 0.19153(13) 0.0616(11) Uani 1 1 d .
H22A H -0.2752 0.1679 0.2095 0.092 Uiso 1 1 calc R
H22B H -0.2634 0.2060 0.1634 0.092 Uiso 1 1 calc R
H22C H -0.2087 0.2345 0.2073 0.092 Uiso 1 1 calc R
C23 C -0.3621(3) 0.0107(2) 0.07323(16) 0.0715(12) Uani 1 1 d .
C24 C -0.4284(5) 0.0716(3) 0.0759(3) 0.193(4) Uani 1 1 d .
H24A H -0.4819 0.0677 0.0535 0.290 Uiso 1 1 calc R
H24B H -0.3911 0.1131 0.0707 0.290 Uiso 1 1 calc R
H24C H -0.4553 0.0737 0.1053 0.290 Uiso 1 1 calc R
C25 C -0.3236(5) 0.0047(5) 0.02697(19) 0.209(5) Uani 1 1 d .
H25A H -0.3787 0.0028 0.0053 0.313 Uiso 1 1 calc R
H25B H -0.2845 -0.0367 0.0250 0.313 Uiso 1 1 calc R
H25C H -0.2830 0.0443 0.0209 0.313 Uiso 1 1 calc R
C26 C -0.4284(4) -0.0513(3) 0.0824(2) 0.146(3) Uani 1 1 d .
H26A H -0.4826 -0.0528 0.0602 0.219 Uiso 1 1 calc R
H26B H -0.4542 -0.0471 0.1119 0.219 Uiso 1 1 calc R
H26C H -0.3900 -0.0932 0.0808 0.219 Uiso 1 1 calc R
C27 C -0.0628(3) -0.10690(19) 0.15062(14) 0.0582(10) Uani 1 1 d .
C28 C -0.0990(3) -0.1668(2) 0.12021(17) 0.0890(15) Uani 1 1 d .
H28A H -0.0989 -0.1524 0.0892 0.133 Uiso 1 1 calc R
H28B H -0.1654 -0.1796 0.1276 0.133 Uiso 1 1 calc R
H28C H -0.0553 -0.2058 0.1247 0.133 Uiso 1 1 calc R
C29 C -0.0654(4) -0.1338(2) 0.19921(16) 0.0964(16) Uani 1 1 d .
H29A H -0.0432 -0.0980 0.2197 0.145 Uiso 1 1 calc R
H29B H -0.0224 -0.1734 0.2027 0.145 Uiso 1 1 calc R
H29C H -0.1324 -0.1469 0.2055 0.145 Uiso 1 1 calc R
C30 C 0.0440(3) -0.0908(2) 0.1391(2) 0.1042(18) Uani 1 1 d .
H30A H 0.0451 -0.0739 0.1087 0.156 Uiso 1 1 calc R
H30B H 0.0835 -0.1321 0.1420 0.156 Uiso 1 1 calc R
H30C H 0.0708 -0.0561 0.1595 0.156 Uiso 1 1 calc R
C31 C -0.1314(2) 0.02315(18) 0.34043(11) 0.0444(9) Uani 1 1 d .
C32 C -0.1636(2) -0.03921(18) 0.36140(12) 0.0464(9) Uani 1 1 d .
C33 C -0.2551(3) -0.0378(2) 0.38155(12) 0.0543(10) Uani 1 1 d .
H33A H -0.2762 -0.0781 0.3954 0.065 Uiso 1 1 calc R
C34 C -0.3173(2) 0.0198(2) 0.38253(12) 0.0517(10) Uani 1 1 d .
C35 C -0.2831(2) 0.07904(19) 0.36236(12) 0.0508(9) Uani 1 1 d .
H35A H -0.3230 0.1184 0.3623 0.061 Uiso 1 1 calc R
C36 C -0.1922(2) 0.08287(18) 0.34218(11) 0.0430(9) Uani 1 1 d .
C37 C -0.1542(2) 0.15086(17) 0.32428(11) 0.0448(9) Uani 1 1 d .
H37A H -0.1132 0.1405 0.2986 0.054 Uiso 1 1 calc R
C38 C -0.0885(2) 0.18978(17) 0.35965(11) 0.0412(8) Uani 1 1 d .
C39 C -0.1258(3) 0.19970(18) 0.40163(12) 0.0494(9) Uani 1 1 d .
H39A H -0.1880 0.1812 0.4073 0.059 Uiso 1 1 calc R
C40 C -0.0752(3) 0.23603(18) 0.43614(12) 0.0481(9) Uani 1 1 d .
C41 C 0.0152(3) 0.26591(18) 0.42505(13) 0.0501(9) Uani 1 1 d .
H41A H 0.0491 0.2927 0.4468 0.060 Uiso 1 1 calc R
C42 C 0.0576(3) 0.25809(17) 0.38340(12) 0.0468(9) Uani 1 1 d .
C43 C 0.0067(2) 0.21638(17) 0.34993(12) 0.0435(9) Uani 1 1 d .
C44 C -0.0993(3) -0.1049(2) 0.36306(14) 0.0600(11) Uani 1 1 d .
C45 C 0.0017(3) -0.0896(2) 0.38689(17) 0.0893(15) Uani 1 1 d .
H45A H 0.0415 -0.1310 0.3878 0.134 Uiso 1 1 calc R
H45B H -0.0084 -0.0743 0.4171 0.134 Uiso 1 1 calc R
H45C H 0.0353 -0.0541 0.3708 0.134 Uiso 1 1 calc R
C46 C -0.0832(4) -0.1315(2) 0.31560(16) 0.0943(15) Uani 1 1 d .
H46A H -0.0429 -0.1727 0.3172 0.141 Uiso 1 1 calc R
H46B H -0.0500 -0.0966 0.2987 0.141 Uiso 1 1 calc R
H46C H -0.1465 -0.1421 0.3009 0.141 Uiso 1 1 calc R
C47 C -0.1469(3) -0.1638(2) 0.38927(16) 0.0858(14) Uani 1 1 d .
H47A H -0.1042 -0.2038 0.3893 0.129 Uiso 1 1 calc R
H47B H -0.2104 -0.1754 0.3752 0.129 Uiso 1 1 calc R
H47C H -0.1558 -0.1493 0.4198 0.129 Uiso 1 1 calc R
C48 C -0.4155(3) 0.0191(2) 0.40668(15) 0.0666(12) Uani 1 1 d .
C49 C -0.4651(6) -0.0461(4) 0.4046(5) 0.331(9) Uani 1 1 d .
H49A H -0.5258 -0.0432 0.4204 0.497 Uiso 1 1 calc R
H49B H -0.4227 -0.0809 0.4183 0.497 Uiso 1 1 calc R
H49C H -0.4801 -0.0580 0.3736 0.497 Uiso 1 1 calc R
C50 C -0.4858(5) 0.0667(7) 0.3873(4) 0.354(10) Uani 1 1 d .
H50A H -0.5463 0.0646 0.4033 0.531 Uiso 1 1 calc R
H50B H -0.4998 0.0548 0.3562 0.531 Uiso 1 1 calc R
H50C H -0.4590 0.1127 0.3891 0.531 Uiso 1 1 calc R
C51 C -0.3991(5) 0.0409(6) 0.4520(2) 0.251(6) Uani 1 1 d .
H51A H -0.4609 0.0400 0.4670 0.377 Uiso 1 1 calc R
H51B H -0.3727 0.0872 0.4525 0.377 Uiso 1 1 calc R
H51C H -0.3523 0.0102 0.4671 0.377 Uiso 1 1 calc R
C52 C -0.2391(3) 0.1989(2) 0.30762(13) 0.0652(11) Uani 1 1 d .
H52A H -0.2809 0.1750 0.2856 0.098 Uiso 1 1 calc R
H52B H -0.2117 0.2396 0.2942 0.098 Uiso 1 1 calc R
H52C H -0.2779 0.2122 0.3326 0.098 Uiso 1 1 calc R
C53 C -0.1153(3) 0.2389(2) 0.48344(13) 0.0618(11) Uani 1 1 d .
C54 C -0.1246(5) 0.1652(3) 0.50121(17) 0.124(2) Uani 1 1 d .
H54A H -0.0601 0.1437 0.5029 0.186 Uiso 1 1 calc R
H54B H -0.1685 0.1391 0.4812 0.186 Uiso 1 1 calc R
H54C H -0.1512 0.1663 0.5307 0.186 Uiso 1 1 calc R
C55 C -0.2200(4) 0.2711(3) 0.48087(17) 0.1160(19) Uani 1 1 d .
H55A H -0.2459 0.2725 0.5105 0.174 Uiso 1 1 calc R
H55B H -0.2631 0.2435 0.4614 0.174 Uiso 1 1 calc R
H55C H -0.2164 0.3173 0.4691 0.174 Uiso 1 1 calc R
C56 C -0.0503(4) 0.2791(4) 0.51598(16) 0.136(2) Uani 1 1 d .
H56A H 0.0153 0.2592 0.5176 0.204 Uiso 1 1 calc R
H56B H -0.0780 0.2777 0.5452 0.204 Uiso 1 1 calc R
H56C H -0.0463 0.3264 0.5060 0.204 Uiso 1 1 calc R
C57 C 0.1595(3) 0.2921(2) 0.37521(13) 0.0558(10) Uani 1 1 d .
C58 C 0.1932(3) 0.3413(2) 0.41332(15) 0.0819(14) Uani 1 1 d .
H58A H 0.2567 0.3609 0.4068 0.123 Uiso 1 1 calc R
H58B H 0.1990 0.3161 0.4412 0.123 Uiso 1 1 calc R
H58C H 0.1450 0.3777 0.4158 0.123 Uiso 1 1 calc R
C59 C 0.1551(3) 0.3363(2) 0.33257(16) 0.0926(16) Uani 1 1 d .
H59A H 0.1345 0.3081 0.3072 0.139 Uiso 1 1 calc R
H59B H 0.2199 0.3553 0.3278 0.139 Uiso 1 1 calc R
H59C H 0.1082 0.3733 0.3359 0.139 Uiso 1 1 calc R
C60 C 0.2388(3) 0.2362(2) 0.37181(17) 0.0862(15) Uani 1 1 d .
H60A H 0.2196 0.2045 0.3481 0.129 Uiso 1 1 calc R
H60B H 0.2456 0.2115 0.3999 0.129 Uiso 1 1 calc R
H60C H 0.3013 0.2573 0.3653 0.129 Uiso 1 1 calc R
C61 C 0.2069(3) 0.0329(2) 0.26703(15) 0.0689(12) Uani 1 1 d .
H61A H 0.2169 0.0163 0.2367 0.083 Uiso 1 1 calc R
H61B H 0.2006 -0.0072 0.2864 0.083 Uiso 1 1 calc R
C62 C 0.2959(3) 0.0745(3) 0.28292(19) 0.0968(17) Uani 1 1 d .
H62A H 0.2972 0.0787 0.3155 0.116 Uiso 1 1 calc R
H62B H 0.3565 0.0512 0.2747 0.116 Uiso 1 1 calc R
C63 C 0.3807(3) 0.1829(3) 0.27152(19) 0.1054(18) Uani 1 1 d .
H63A H 0.3994 0.1806 0.3034 0.127 Uiso 1 1 calc R
H63B H 0.3654 0.2308 0.2643 0.127 Uiso 1 1 calc R
C64 C 0.4664(4) 0.1610(4) 0.2457(2) 0.153(3) Uani 1 1 d .
H64A H 0.5223 0.1906 0.2530 0.230 Uiso 1 1 calc R
H64B H 0.4494 0.1642 0.2141 0.230 Uiso 1 1 calc R
H64C H 0.4835 0.1140 0.2533 0.230 Uiso 1 1 calc R
C65 C 0.2585(3) 0.0489(3) 0.1422(2) 0.1020(17) Uani 1 1 d .
H65A H 0.2628 0.0010 0.1519 0.122 Uiso 1 1 calc R
H65B H 0.3071 0.0758 0.1599 0.122 Uiso 1 1 calc R
C66 C 0.2778(5) 0.0547(4) 0.0932(2) 0.140(3) Uani 1 1 d .
H66A H 0.3131 0.0973 0.0870 0.168 Uiso 1 1 calc R
H66B H 0.3168 0.0157 0.0834 0.168 Uiso 1 1 calc R
C67 C 0.1795(5) 0.0547(4) 0.0710(2) 0.160(3) Uani 1 1 d .
H67A H 0.1603 0.0081 0.0621 0.192 Uiso 1 1 calc R
H67B H 0.1789 0.0837 0.0442 0.192 Uiso 1 1 calc R
C68 C 0.1117(4) 0.0820(2) 0.10333(16) 0.0891(15) Uani 1 1 d .
H68A H 0.0497 0.0561 0.1019 0.107 Uiso 1 1 calc R
H68B H 0.0968 0.1303 0.0969 0.107 Uiso 1 1 calc R
C69 C 0.0776(4) 0.0822(2) 0.42786(16) 0.0858(14) Uani 1 1 d .
H69A H 0.0143 0.0580 0.4255 0.103 Uiso 1 1 calc R
H69B H 0.0649 0.1311 0.4326 0.103 Uiso 1 1 calc R
C70 C 0.1417(5) 0.0536(4) 0.46577(19) 0.135(2) Uani 1 1 d .
H70A H 0.1633 0.0903 0.4863 0.161 Uiso 1 1 calc R
H70B H 0.1051 0.0194 0.4825 0.161 Uiso 1 1 calc R
C71 C 0.2253(5) 0.0223(5) 0.4459(2) 0.184(4) Uani 1 1 d .
H71A H 0.2866 0.0394 0.4604 0.220 Uiso 1 1 calc R
H71B H 0.2230 -0.0276 0.4498 0.220 Uiso 1 1 calc R
C72 C 0.2226(3) 0.0390(3) 0.39940(18) 0.0976(17) Uani 1 1 d .
H72A H 0.2779 0.0693 0.3931 0.117 Uiso 1 1 calc R
H72B H 0.2287 -0.0029 0.3817 0.117 Uiso 1 1 calc R
C73 C -0.1076(4) 0.3744(2) 0.21865(15) 0.0901(15) Uani 1 1 d .
H73A H -0.1699 0.3593 0.2041 0.108 Uiso 1 1 calc R
H73B H -0.0553 0.3702 0.1973 0.108 Uiso 1 1 calc R
C74 C -0.1159(6) 0.4464(3) 0.2340(2) 0.143(3) Uani 1 1 d .
H74A H -0.0601 0.4735 0.2240 0.171 Uiso 1 1 calc R
H74B H -0.1771 0.4670 0.2216 0.171 Uiso 1 1 calc R
C75 C -0.1160(6) 0.4458(3) 0.2834(2) 0.134(2) Uani 1 1 d .
H75A H -0.0580 0.4699 0.2961 0.161 Uiso 1 1 calc R
H75C H -0.1755 0.4681 0.2938 0.161 Uiso 1 1 calc R
C76 C -0.1137(4) 0.3727(2) 0.29638(16) 0.0843(14) Uani 1 1 d .
H76C H -0.0664 0.3656 0.3216 0.101 Uiso 1 1 calc R
H76A H -0.1791 0.3581 0.3054 0.101 Uiso 1 1 calc R

loop_
_atom_site_aniso_label
_atom_site_aniso_U_11
_atom_site_aniso_U_22
_atom_site_aniso_U_33
_atom_site_aniso_U_23
_atom_site_aniso_U_13
_atom_site_aniso_U_12
Li1 0.053(4) 0.053(4) 0.057(4) 0.006(3) 0.002(3) -0.005(3)
Li2 0.049(3) 0.050(4) 0.051(4) 0.002(3) 0.004(3) -0.004(3)
Li3 0.050(4) 0.054(4) 0.064(4) 0.000(3) 0.001(3) -0.006(3)
Li4 0.059(4) 0.056(4) 0.064(4) 0.008(3) 0.001(3) 0.002(3)
Li5 0.056(4) 0.063(4) 0.052(4) 0.002(3) 0.002(3) -0.008(3)
O1 0.0500(14) 0.0535(15) 0.0452(16) 0.0057(12) 0.0004(12) -0.0053(12)
O2 0.0443(14) 0.0508(15) 0.0522(16) 0.0020(12) -0.0073(12) -0.0020(12)
O3 0.0417(14) 0.0523(15) 0.0551(16) -0.0002(12) 0.0122(12) -0.0058(11)
O4 0.0485(14) 0.0541(15) 0.0451(15) -0.0023(12) 0.0051(12) -0.0054(12)
O5 0.0365(13) 0.0481(15) 0.0613(16) 0.0037(12) 0.0023(11) 0.0033(11)
O6 0.0531(17) 0.088(2) 0.117(3) 0.018(2) -0.0062(16) -0.0070(17)
O7 0.077(2) 0.072(2) 0.087(2) 0.0059(17) 0.0295(18) 0.0105(16)
O8 0.0661(17) 0.0648(18) 0.0672(19) 0.0023(15) -0.0080(15) 0.0087(15)
O9 0.0775(18) 0.0608(17) 0.0650(19) 0.0024(16) 0.0046(15) 0.0095(14)
C1 0.047(2) 0.038(2) 0.044(2) 0.0035(17) 0.0048(18) 0.0015(17)
C2 0.049(2) 0.042(2) 0.055(3) 0.0072(18) 0.0107(19) -0.0042(17)
C3 0.062(3) 0.051(2) 0.058(3) 0.012(2) 0.018(2) 0.000(2)
C4 0.062(2) 0.060(3) 0.048(2) 0.008(2) 0.007(2) 0.004(2)
C5 0.058(2) 0.056(2) 0.052(3) 0.005(2) 0.005(2) -0.0033(19)
C6 0.048(2) 0.039(2) 0.040(2) 0.0037(16) 0.0053(17) -0.0005(17)
C7 0.045(2) 0.043(2) 0.041(2) 0.0009(17) 0.0033(16) -0.0019(17)
C8 0.041(2) 0.042(2) 0.042(2) 0.0021(17) 0.0037(17) -0.0036(17)
C9 0.045(2) 0.047(2) 0.054(2) 0.0044(19) -0.0038(18) 0.0012(18)
C10 0.050(2) 0.056(3) 0.054(3) 0.004(2) -0.0096(19) -0.006(2)
C11 0.061(2) 0.049(2) 0.047(2) -0.0047(19) -0.005(2) -0.005(2)
C12 0.048(2) 0.038(2) 0.048(2) 0.0020(17) 0.0038(18) -0.0007(17)
C13 0.044(2) 0.041(2) 0.044(2) 0.0045(17) 0.0055(18) -0.0033(17)
C14 0.058(2) 0.052(2) 0.073(3) 0.008(2) 0.011(2) -0.011(2)
C15 0.059(3) 0.086(4) 0.182(6) 0.012(4) -0.012(3) 0.001(3)
C16 0.119(4) 0.123(5) 0.117(5) -0.041(4) 0.026(4) -0.068(4)
C17 0.087(3) 0.104(4) 0.123(4) 0.041(3) 0.008(3) -0.040(3)
C18 0.081(3) 0.089(3) 0.048(3) 0.014(2) 0.007(2) 0.011(3)
C19 0.138(5) 0.222(7) 0.067(4) 0.059(4) 0.010(3) -0.037(5)
C20 0.112(4) 0.177(6) 0.058(3) 0.012(3) -0.008(3) 0.033(4)
C21 0.219(7) 0.135(5) 0.060(4) -0.024(3) -0.010(4) 0.056(5)
C22 0.059(2) 0.061(3) 0.066(3) -0.007(2) 0.014(2) 0.003(2)
C23 0.069(3) 0.063(3) 0.079(3) 0.006(2) -0.031(2) -0.006(2)
C24 0.151(6) 0.128(6) 0.286(10) -0.066(6) -0.160(6) 0.052(5)
C25 0.124(5) 0.444(15) 0.054(4) 0.010(6) -0.032(4) -0.035(7)
C26 0.119(5) 0.128(5) 0.184(6) 0.041(5) -0.090(4) -0.053(4)
C27 0.059(2) 0.045(2) 0.070(3) -0.004(2) -0.002(2) 0.0036(19)
C28 0.106(4) 0.048(3) 0.113(4) -0.015(3) -0.003(3) 0.009(3)
C29 0.133(4) 0.059(3) 0.095(4) 0.015(3) -0.017(3) 0.015(3)
C30 0.065(3) 0.066(3) 0.183(6) -0.015(3) 0.028(3) 0.011(2)
C31 0.043(2) 0.049(2) 0.041(2) -0.0031(18) 0.0036(17) -0.0090(18)
C32 0.045(2) 0.048(2) 0.047(2) -0.0058(18) -0.0002(18) -0.0110(18)
C33 0.053(2) 0.059(3) 0.051(2) -0.003(2) 0.0086(19) -0.019(2)
C34 0.041(2) 0.065(3) 0.049(2) -0.009(2) 0.0087(18) -0.012(2)
C35 0.044(2) 0.052(2) 0.056(2) -0.011(2) 0.0018(18) -0.0061(18)
C36 0.039(2) 0.048(2) 0.043(2) -0.0050(17) -0.0009(16) -0.0095(17)
C37 0.0404(19) 0.051(2) 0.042(2) -0.0049(18) -0.0001(16) -0.0042(17)
C38 0.045(2) 0.040(2) 0.039(2) 0.0009(16) -0.0007(17) -0.0028(16)
C39 0.049(2) 0.048(2) 0.051(2) -0.0005(19) -0.0004(19) -0.0065(18)
C40 0.050(2) 0.044(2) 0.050(2) -0.0023(18) -0.0006(18) 0.0014(18)
C41 0.055(2) 0.043(2) 0.051(2) -0.0062(18) -0.0075(19) -0.0030(19)
C42 0.051(2) 0.040(2) 0.049(2) 0.0009(18) -0.0058(18) -0.0063(17)
C43 0.046(2) 0.041(2) 0.043(2) 0.0032(17) 0.0006(18) -0.0005(17)
C44 0.059(2) 0.049(2) 0.073(3) 0.001(2) 0.009(2) -0.006(2)
C45 0.073(3) 0.065(3) 0.128(4) 0.020(3) -0.015(3) -0.004(2)
C46 0.122(4) 0.065(3) 0.097(4) -0.010(3) 0.027(3) 0.014(3)
C47 0.090(3) 0.054(3) 0.115(4) 0.014(3) 0.014(3) -0.010(2)
C48 0.049(2) 0.080(3) 0.072(3) -0.009(2) 0.018(2) -0.014(2)
C49 0.206(8) 0.173(8) 0.64(2) -0.213(11) 0.316(12) -0.137(7)
C50 0.070(4) 0.63(2) 0.370(14) 0.354(16) 0.112(7) 0.126(9)
C51 0.125(5) 0.525(18) 0.110(6) -0.132(9) 0.073(5) -0.079(8)
C52 0.060(2) 0.071(3) 0.063(3) 0.011(2) -0.010(2) -0.005(2)
C53 0.070(3) 0.069(3) 0.047(3) -0.009(2) 0.004(2) -0.004(2)
C54 0.214(6) 0.094(4) 0.067(4) 0.014(3) 0.039(4) -0.010(4)
C55 0.107(4) 0.159(5) 0.084(4) -0.013(4) 0.030(3) 0.028(4)
C56 0.134(5) 0.211(7) 0.064(4) -0.052(4) 0.018(3) -0.060(5)
C57 0.051(2) 0.055(2) 0.061(3) -0.004(2) -0.0042(19) -0.013(2)
C58 0.074(3) 0.080(3) 0.091(4) -0.015(3) 0.001(3) -0.027(2)
C59 0.090(3) 0.097(4) 0.090(4) 0.024(3) -0.007(3) -0.044(3)
C60 0.048(2) 0.084(3) 0.126(4) -0.015(3) 0.000(3) -0.007(2)
C61 0.050(2) 0.067(3) 0.090(3) 0.005(2) -0.001(2) 0.010(2)
C62 0.057(3) 0.098(4) 0.134(5) 0.038(3) -0.005(3) 0.008(3)
C63 0.061(3) 0.117(4) 0.137(5) 0.004(4) -0.003(3) -0.028(3)
C64 0.063(3) 0.180(7) 0.219(8) 0.027(6) 0.036(4) -0.020(4)
C65 0.075(3) 0.096(4) 0.138(5) 0.003(4) 0.036(3) 0.023(3)
C66 0.136(6) 0.152(6) 0.139(6) 0.010(5) 0.079(5) 0.041(5)
C67 0.144(6) 0.231(9) 0.109(5) 0.007(5) 0.059(5) 0.058(6)
C68 0.113(4) 0.081(3) 0.076(4) 0.003(3) 0.029(3) 0.021(3)
C69 0.105(4) 0.082(3) 0.072(3) 0.002(3) 0.011(3) 0.018(3)
C70 0.159(6) 0.172(6) 0.071(4) 0.014(4) -0.012(4) 0.039(5)
C71 0.134(6) 0.312(11) 0.104(6) 0.051(6) -0.005(5) 0.103(7)
C72 0.075(3) 0.116(4) 0.100(4) 0.011(3) -0.020(3) 0.031(3)
C73 0.126(4) 0.077(3) 0.067(3) 0.012(3) -0.009(3) 0.017(3)
C74 0.274(8) 0.059(4) 0.095(5) 0.004(3) 0.004(5) 0.023(4)
C75 0.249(8) 0.064(4) 0.091(5) 0.004(3) 0.022(5) 0.017(4)
C76 0.107(4) 0.071(3) 0.075(3) -0.002(3) 0.011(3) 0.009(3)

loop_
_atom_type_symbol
_atom_type_description
_atom_type_scat_dispersion_real
_atom_type_scat_dispersion_imag
_atom_type_scat_source
C C 0.0033 0.0016 'International Tables Vol C Tables 4.2.6.8 and 6.1.1.4'
H H 0.0000 0.0000 'International Tables Vol C Tables 4.2.6.8 and 6.1.1.4'
Li Li -0.0003 0.0001 'International Tables Vol C Tables 4.2.6.8 and 6.1.1.4'
O O 0.0106 0.0060 'International Tables Vol C Tables 4.2.6.8 and 6.1.1.4'

loop_
_geom_angle_atom_site_label_1
_geom_angle_atom_site_label_2
_geom_angle_atom_site_label_3
_geom_angle
O2 Li1 O7 109.2(3)
O2 Li1 O5 94.3(3)
O7 Li1 O5 124.1(3)
O2 Li1 O1 124.5(3)
O7 Li1 O1 112.1(3)
O5 Li1 O1 91.8(3)
O3 Li2 O2 155.7(4)
O3 Li2 O5 98.8(3)
O2 Li2 O5 99.3(3)
O3 Li3 O5 95.5(3)
O3 Li3 O8 109.2(3)
O5 Li3 O8 124.0(3)
O3 Li3 O4 123.3(3)
O5 Li3 O4 89.9(3)
O8 Li3 O4 113.7(3)
O4 Li4 O1 98.1(3)
O4 Li4 O9 126.8(4)
O1 Li4 O9 129.6(4)
O5 Li5 O1 105.2(3)
O5 Li5 O4 102.7(3)
O1 Li5 O4 96.5(3)
O5 Li5 O6 82.2(3)
O1 Li5 O6 124.0(3)
O4 Li5 O6 136.7(3)
C1 O1 Li4 114.2(3)
C1 O1 Li5 162.7(3)
Li4 O1 Li5 81.8(3)
C1 O1 Li1 95.4(2)
Li4 O1 Li1 130.2(3)
Li5 O1 Li1 77.7(3)
C13 O2 Li2 136.7(3)
C13 O2 Li1 128.0(3)
Li2 O2 Li1 86.1(3)
C31 O3 Li2 135.7(3)
C31 O3 Li3 129.5(3)
Li2 O3 Li3 85.5(3)
C43 O4 Li4 115.0(3)
C43 O4 Li5 162.6(3)
Li4 O4 Li5 81.8(3)
C43 O4 Li3 92.4(2)
Li4 O4 Li3 129.8(3)
Li5 O4 Li3 78.8(3)
C61 O5 Li5 115.8(3)
C61 O5 Li2 118.2(3)
Li5 O5 Li2 125.5(3)
C61 O5 Li3 117.5(3)
Li5 O5 Li3 84.1(3)
Li2 O5 Li3 78.2(3)
C61 O5 Li1 107.6(3)
Li5 O5 Li1 79.6(3)
Li2 O5 Li1 77.7(2)
Li3 O5 Li1 134.7(3)
C62 O6 C63 114.2(4)
C62 O6 Li5 103.5(3)
C63 O6 Li5 130.5(3)
C65 O7 C68 108.1(4)
C65 O7 Li1 135.4(4)
C68 O7 Li1 115.8(3)
C72 O8 C69 108.8(3)
C72 O8 Li3 132.2(3)
C69 O8 Li3 117.9(3)
C73 O9 C76 107.0(3)
C73 O9 Li4 126.4(3)
C76 O9 Li4 126.5(3)
O1 C1 C6 118.9(3)
O1 C1 C2 122.4(3)
C6 C1 C2 118.7(3)
C3 C2 C1 117.4(3)
C3 C2 C14 120.1(3)
C1 C2 C14 122.5(3)
C4 C3 C2 124.9(3)
C3 C4 C5 115.7(4)
C3 C4 C18 124.2(4)
C5 C4 C18 120.1(4)
C6 C5 C4 123.4(4)
C5 C6 C1 119.7(3)
C5 C6 C7 117.5(3)
C1 C6 C7 122.8(3)
C8 C7 C6 111.7(3)
C8 C7 C22 112.9(3)
C6 C7 C22 109.3(3)
C9 C8 C13 120.4(3)
C9 C8 C7 120.1(3)
C13 C8 C7 119.4(3)
C10 C9 C8 122.3(3)
C11 C10 C9 116.9(3)
C11 C10 C23 121.3(4)
C9 C10 C23 121.6(4)
C10 C11 C12 124.2(3)
C11 C12 C13 117.8(3)
C11 C12 C27 120.5(3)
C13 C12 C27 121.7(3)
O2 C13 C8 119.1(3)
O2 C13 C12 122.6(3)
C8 C13 C12 118.2(3)
C15 C14 C16 109.8(4)
C15 C14 C17 106.9(4)
C16 C14 C17 105.0(4)
C15 C14 C2 109.8(3)
C16 C14 C2 112.4(3)
C17 C14 C2 112.7(3)
C19 C18 C20 109.4(4)
C19 C18 C4 112.9(4)
C20 C18 C4 110.8(4)
C19 C18 C21 107.4(4)
C20 C18 C21 107.6(4)
C4 C18 C21 108.6(4)
C24 C23 C25 110.2(6)
C24 C23 C26 104.9(5)
C25 C23 C26 109.4(5)
C24 C23 C10 112.3(4)
C25 C23 C10 109.7(4)
C26 C23 C10 110.2(4)
C30 C27 C28 107.4(4)
C30 C27 C12 110.4(3)
C28 C27 C12 112.7(3)
C30 C27 C29 109.9(4)
C28 C27 C29 106.2(3)
C12 C27 C29 110.1(3)
O3 C31 C36 118.8(3)
O3 C31 C32 122.3(3)
C36 C31 C32 118.9(3)
C33 C32 C31 117.4(3)
C33 C32 C44 120.6(3)
C31 C32 C44 121.9(3)
C32 C33 C34 124.6(3)
C35 C34 C33 116.1(3)
C35 C34 C48 121.4(4)
C33 C34 C48 122.3(4)
C34 C35 C36 123.3(3)
C35 C36 C31 119.6(3)
C35 C36 C37 121.0(3)
C31 C36 C37 119.3(3)
C36 C37 C52 112.3(3)
C36 C37 C38 112.1(3)
C52 C37 C38 108.7(3)
C39 C38 C43 120.0(3)
C39 C38 C37 117.7(3)
C43 C38 C37 122.2(3)
C38 C39 C40 123.4(3)
C39 C40 C41 115.8(3)
C39 C40 C53 120.9(3)
C41 C40 C53 123.2(3)
C42 C41 C40 124.0(3)
C41 C42 C43 118.4(3)
C41 C42 C57 119.6(3)
C43 C42 C57 122.0(3)
O4 C43 C38 119.3(3)
O4 C43 C42 122.7(3)
C38 C43 C42 118.1(3)
C46 C44 C45 109.5(3)
C46 C44 C47 107.4(3)
C45 C44 C47 106.8(3)
C46 C44 C32 110.5(3)
C45 C44 C32 110.0(3)
C47 C44 C32 112.5(3)
C51 C48 C50 105.5(7)
C51 C48 C49 110.9(7)
C50 C48 C49 104.6(7)
C51 C48 C34 109.9(4)
C50 C48 C34 112.1(4)
C49 C48 C34 113.5(4)
C56 C53 C54 108.4(4)
C56 C53 C40 113.3(3)
C54 C53 C40 108.8(3)
C56 C53 C55 109.3(4)
C54 C53 C55 107.8(4)
C40 C53 C55 109.2(3)
C60 C57 C59 110.0(4)
C60 C57 C58 107.6(3)
C59 C57 C58 105.4(3)
C60 C57 C42 109.7(3)
C59 C57 C42 111.4(3)
C58 C57 C42 112.5(3)
O5 C61 C62 112.0(3)
O6 C62 C61 109.9(4)
O6 C63 C64 114.2(5)
O7 C65 C66 106.6(4)
C67 C66 C65 104.6(5)
C66 C67 C68 106.5(6)
C67 C68 O7 107.1(5)
O8 C69 C70 106.2(4)
C71 C70 C69 106.4(5)
C72 C71 C70 108.7(5)
O8 C72 C71 109.2(5)
O9 C73 C74 106.9(4)
C75 C74 C73 107.8(4)
C76 C75 C74 105.8(4)
O9 C76 C75 107.7(4)

loop_
_geom_bond_atom_site_label_1
_geom_bond_atom_site_label_2
_geom_bond_distance
Li1 O2 1.874(6)
Li1 O7 2.015(7)
Li1 O5 2.076(7)
Li1 O1 2.141(7)
Li2 O3 1.825(6)
Li2 O2 1.839(6)
Li2 O5 1.965(6)
Li3 O3 1.873(6)
Li3 O5 2.016(7)
Li3 O8 2.033(7)
Li3 O4 2.202(7)
Li4 O4 1.891(7)
Li4 O1 1.895(7)
Li4 O9 1.940(7)
Li5 O5 1.900(7)
Li5 O1 1.913(7)
Li5 O4 1.918(7)
Li5 O6 2.183(7)
O1 C1 1.353(4)
O2 C13 1.340(4)
O3 C31 1.338(4)
O4 C43 1.349(4)
O5 C61 1.404(4)
O6 C62 1.421(5)
O6 C63 1.450(5)
O7 C65 1.423(5)
O7 C68 1.455(5)
O8 C72 1.405(4)
O8 C69 1.438(5)
O9 C73 1.435(5)
O9 C76 1.442(5)
C1 C6 1.407(4)
C1 C2 1.429(4)
C2 C3 1.391(5)
C2 C14 1.539(5)
C3 C4 1.379(5)
C4 C5 1.385(5)
C4 C18 1.530(5)
C5 C6 1.381(5)
C6 C7 1.533(4)
C7 C8 1.524(4)
C7 C22 1.542(4)
C8 C9 1.384(4)
C8 C13 1.409(4)
C9 C10 1.381(5)
C10 C11 1.378(5)
C10 C23 1.540(5)
C11 C12 1.392(5)
C12 C13 1.428(5)
C12 C27 1.533(5)
C14 C15 1.512(5)
C14 C16 1.528(6)
C14 C17 1.529(5)
C18 C19 1.512(6)
C18 C20 1.512(6)
C18 C21 1.544(6)
C23 C24 1.479(7)
C23 C25 1.492(7)
C23 C26 1.522(6)
C27 C30 1.520(5)
C27 C28 1.532(5)
C27 C29 1.535(6)
C31 C36 1.414(5)
C31 C32 1.430(5)
C32 C33 1.390(5)
C32 C44 1.534(5)
C33 C34 1.391(5)
C34 C35 1.379(5)
C34 C48 1.528(5)
C35 C36 1.385(4)
C36 C37 1.512(5)
C37 C52 1.535(5)
C37 C38 1.537(4)
C38 C39 1.377(4)
C38 C43 1.418(4)
C39 C40 1.393(5)
C40 C41 1.395(5)
C40 C53 1.527(5)
C41 C42 1.392(5)
C42 C43 1.429(5)
C42 C57 1.545(5)
C44 C46 1.524(6)
C44 C45 1.530(5)
C44 C47 1.533(5)
C48 C51 1.417(7)
C48 C50 1.420(8)
C48 C49 1.423(7)
C53 C56 1.491(6)
C53 C54 1.524(6)
C53 C55 1.535(6)
C57 C60 1.522(5)
C57 C59 1.525(5)
C57 C58 1.530(5)
C61 C62 1.499(6)
C63 C64 1.471(7)
C65 C66 1.491(7)
C66 C67 1.450(8)
C67 C68 1.452(6)
C69 C70 1.492(6)
C70 C71 1.425(8)
C71 C72 1.416(7)
C73 C74 1.467(6)
C74 C75 1.467(7)
C75 C76 1.462(6)
